data_1530421
loop_
_publ_author_name
'Mikhailov, Yu.N.'
'Kuznetsov, V.G.'

_publ_section_title
;
 The crystal structure of cesium tetrabromouranate Cs2 (U O2 Br4)
;
_journal_name_full 'Zhurnal Neorganicheskoi Khimii'
_journal_page_first 2512
_journal_page_last 2516
_journal_volume 16
_journal_year 1971
_chemical_formula_sum 'Br4 Cs2 O2 U'
_chemical_name_systematic 'Cs2 (U O2 Br4)'
_space_group_IT_number 14
_symmetry_space_group_name_Hall '-P 2yab'
_symmetry_space_group_name_H-M 'P 1 21/a 1'
_cell_angle_alpha 90
_cell_angle_beta 104.83
_cell_angle_gamma 90
_cell_formula_units_Z 2
_cell_length_a 9.959
_cell_length_b 9.806
_cell_length_c 6.415
_cell_volume 605.608
_citation_journal_id_ASTM ZNOKAQ
_cod_data_source_file Mikhailov_ZNOKAQ_1971_891.cif
_cod_data_source_block Br4Cs2O2U1
_cod_original_cell_volume 605.6075
_cod_original_sg_symbol_Hall '-P 2ybc (z,y,-x)'
_cod_original_formula_sum 'Br4 Cs2 O2 U1'
_cod_database_code 1530421

loop_
_symmetry_equiv_pos_as_xyz
x,y,z
-x+1/2,y+1/2,-z
-x,-y,-z
x-1/2,-y-1/2,z

loop_
_atom_site_label
_atom_site_type_symbol
_atom_site_fract_x
_atom_site_fract_y
_atom_site_fract_z
_atom_site_occupancy
_atom_site_U_iso_or_equiv
O1 O-2 0.039 0.103 0.811 1 0.0
U1 U+6 0 0 0 1 0.0
Cs1 Cs+1 0.339 0.116 0.678 1 0.0
Br2 Br-1 0.718 0.061 0.836 1 0.0
Br1 Br-1 0.026 0.237 0.258 1 0.0
